data_2216957
loop_
_publ_author_name
'Geraldo M. de Lima'
'Wardell, James L.'
'Harrison, William T. A.'

_publ_section_title
;
 Redetermination of phenylhydrazinium chloride
;
_journal_coeditor_code BT2663
_journal_issue 1
_journal_name_full 'Acta Crystallographica Section E'
_journal_page_first o330
_journal_page_last o330
_journal_paper_doi 10.1107/S1600536807066974
_journal_volume 64
_journal_year 2008
_chemical_formula_iupac 'C6 H9 N2 +, Cl -'
_chemical_formula_moiety 'C6 H9 N2 +, Cl -'
_chemical_formula_sum 'C6 H9 Cl N2'
_chemical_formula_weight 144.60
_chemical_name_systematic
;
phenylhydrazinium chloride
;
_space_group_IT_number 14
_symmetry_cell_setting monoclinic
_symmetry_space_group_name_Hall '-P 2yn'
_symmetry_space_group_name_H-M 'P 1 21/n 1'
_atom_sites_solution_hydrogens geom
_atom_sites_solution_primary direct
_atom_sites_solution_secondary difmap
_audit_creation_method SHELXL-97
_cell_angle_alpha 90.00
_cell_angle_beta 100.686(6)
_cell_angle_gamma 90.00
_cell_formula_units_Z 4
_cell_length_a 3.8223(5)
_cell_length_b 30.461(5)
_cell_length_c 6.0121(10)
_cell_measurement_reflns_used 1173
_cell_measurement_temperature 120(2)
_cell_measurement_theta_max 27.48
_cell_measurement_theta_min 2.91
_cell_volume 687.86(18)
_computing_cell_refinement 'SCALEPACK (Otwinowski & Minor, 1997)'
_computing_data_collection 'COLLECT (Nonius, 1998)'
_computing_data_reduction
;
DENZO and SCALEPACK (Otwinowski & Minor, 1997), and SORTAV
(Blessing, 1995)
;
_computing_molecular_graphics 'ORTEP-3 (Farrugia, 1997)'
_computing_publication_material 'SHELXL97 (Sheldrick, 1997)'
_computing_structure_refinement 'SHELXL97 (Sheldrick, 1997)'
_computing_structure_solution 'SHELXS97 (Sheldrick, 1997)'
_diffrn_ambient_temperature 120(2)
_diffrn_measured_fraction_theta_full 0.951
_diffrn_measured_fraction_theta_max 0.951
_diffrn_measurement_device_type 'Nonius KappaCCD'
_diffrn_measurement_method '\w and \f'
_diffrn_radiation_monochromator graphite
_diffrn_radiation_source 'fine-focus sealed tube'
_diffrn_radiation_type MoK\a
_diffrn_radiation_wavelength 0.71073
_diffrn_reflns_av_R_equivalents 0.0530
_diffrn_reflns_av_sigmaI/netI 0.0582
_diffrn_reflns_limit_h_max 4
_diffrn_reflns_limit_h_min -4
_diffrn_reflns_limit_k_max 37
_diffrn_reflns_limit_k_min -35
_diffrn_reflns_limit_l_max 7
_diffrn_reflns_limit_l_min -6
_diffrn_reflns_number 3891
_diffrn_reflns_theta_full 26.00
_diffrn_reflns_theta_max 26.00
_diffrn_reflns_theta_min 3.51
_exptl_absorpt_coefficient_mu 0.460
_exptl_absorpt_correction_T_max 0.995
_exptl_absorpt_correction_T_min 0.874
_exptl_absorpt_correction_type multi-scan
_exptl_absorpt_process_details '(SADABS; Bruker, 2003)'
_exptl_crystal_colour colourless
_exptl_crystal_density_diffrn 1.396
_exptl_crystal_density_method 'not measured'
_exptl_crystal_description blade
_exptl_crystal_F_000 304
_exptl_crystal_size_max 0.30
_exptl_crystal_size_mid 0.07
_exptl_crystal_size_min 0.01
_refine_diff_density_max 0.569
_refine_diff_density_min -0.617
_refine_ls_extinction_method none
_refine_ls_goodness_of_fit_ref 1.123
_refine_ls_hydrogen_treatment mixed
_refine_ls_matrix_type full
_refine_ls_number_parameters 94
_refine_ls_number_reflns 1288
_refine_ls_number_restraints 0
_refine_ls_restrained_S_all 1.123
_refine_ls_R_factor_all 0.0910
_refine_ls_R_factor_gt 0.0717
_refine_ls_shift/su_max 0.001
_refine_ls_shift/su_mean 0.000
_refine_ls_structure_factor_coef Fsqd
_refine_ls_weighting_details 'calc w=1/[\s^2^(Fo^2^)+(0.0789P)^2^+3.5247P] where P=(Fo^2^+2Fc^2^)/3'
_refine_ls_weighting_scheme calc
_refine_ls_wR_factor_gt 0.1849
_refine_ls_wR_factor_ref 0.2119
_reflns_number_gt 1073
_reflns_number_total 1288
_reflns_threshold_expression I>2\s(I)
_cod_data_source_file bt2663.cif
_cod_data_source_block I
_cod_original_sg_symbol_H-M 'P 21/n'
_cod_database_code 2216957
_cod_database_fobs_code 2216957

loop_
_symmetry_equiv_pos_as_xyz
'x, y, z'
'-x+1/2, y+1/2, -z+1/2'
'-x, -y, -z'
'x-1/2, -y-1/2, z-1/2'

loop_
_atom_site_type_symbol
_atom_site_label
_atom_site_fract_x
_atom_site_fract_y
_atom_site_fract_z
_atom_site_U_iso_or_equiv
_atom_site_adp_type
_atom_site_calc_flag
_atom_site_refinement_flags
_atom_site_occupancy
C C1 0.2381(11) 0.12905(16) 0.7787(9) 0.0198(11) Uani d . 1
C C2 0.1470(12) 0.10308(16) 0.9478(9) 0.0230(11) Uani d . 1
H H2A 0.0795 0.1161 1.0771 0.028 Uiso calc R 1
C C3 0.1557(13) 0.05785(17) 0.9259(9) 0.0244(11) Uani d . 1
H H3A 0.0939 0.0398 1.0416 0.029 Uiso calc R 1
C C4 0.2530(13) 0.03857(17) 0.7383(9) 0.0268(12) Uani d . 1
H H4A 0.2574 0.0075 0.7245 0.032 Uiso calc R 1
C C5 0.3432(13) 0.06488(17) 0.5721(9) 0.0253(12) Uani d . 1
H H5 0.4120 0.0519 0.4432 0.030 Uiso calc R 1
C C6 0.3349(12) 0.11030(16) 0.5904(9) 0.0212(11) Uani d . 1
H H6 0.3955 0.1283 0.4741 0.025 Uiso calc R 1
N N1 0.1991(10) 0.17567(13) 0.8023(7) 0.0195(9) Uani d . 1
H H1 0.262(15) 0.1852(18) 0.947(11) 0.023 Uiso d . 1
N N2 0.4198(11) 0.20052(14) 0.6761(8) 0.0204(10) Uani d . 1
H H2 0.384(15) 0.234(2) 0.707(10) 0.031 Uiso d . 1
H H3 0.303(17) 0.1992(18) 0.532(12) 0.031 Uiso d . 1
H H4 0.652(17) 0.190(2) 0.712(10) 0.031 Uiso d . 1
Cl Cl1 -0.2104(3) 0.20115(4) 0.2468(2) 0.0192(4) Uani d . 1

loop_
_atom_site_aniso_label
_atom_site_aniso_U_11
_atom_site_aniso_U_22
_atom_site_aniso_U_33
_atom_site_aniso_U_12
_atom_site_aniso_U_13
_atom_site_aniso_U_23
C1 0.013(2) 0.021(2) 0.023(3) 0.0028(17) -0.0015(19) 0.0009(19)
C2 0.017(2) 0.024(3) 0.026(3) -0.0009(18) -0.002(2) 0.002(2)
C3 0.024(3) 0.025(3) 0.024(3) -0.0042(19) 0.003(2) 0.007(2)
C4 0.026(3) 0.021(3) 0.034(3) 0.003(2) 0.006(2) 0.001(2)
C5 0.021(3) 0.025(3) 0.030(3) -0.001(2) 0.003(2) -0.002(2)
C6 0.014(2) 0.024(2) 0.025(3) 0.0012(18) 0.0011(19) 0.000(2)
N1 0.018(2) 0.022(2) 0.017(2) -0.0013(15) 0.0005(17) -0.0011(17)
N2 0.013(2) 0.022(2) 0.025(3) 0.0040(16) -0.0003(17) 0.0046(18)
Cl1 0.0187(6) 0.0199(6) 0.0182(7) -0.0015(4) 0.0015(4) -0.0010(4)

loop_
_atom_type_symbol
_atom_type_description
_atom_type_scat_dispersion_real
_atom_type_scat_dispersion_imag
_atom_type_scat_source
C C 0.0033 0.0016 'International Tables Vol C Tables 4.2.6.8 and 6.1.1.4'
H H 0.0000 0.0000 'International Tables Vol C Tables 4.2.6.8 and 6.1.1.4'
N N 0.0061 0.0033 'International Tables Vol C Tables 4.2.6.8 and 6.1.1.4'
Cl Cl 0.1484 0.1585 'International Tables Vol C Tables 4.2.6.8 and 6.1.1.4'

loop_
_geom_angle_atom_site_label_1
_geom_angle_atom_site_label_2
_geom_angle_atom_site_label_3
_geom_angle
C6 C1 C2 120.6(5)
C6 C1 N1 122.6(4)
C2 C1 N1 116.6(4)
C1 C2 C3 119.0(5)
C1 C2 H2A 120.5
C3 C2 H2A 120.5
C4 C3 C2 121.0(5)
C4 C3 H3A 119.5
C2 C3 H3A 119.5
C5 C4 C3 119.2(5)
C5 C4 H4A 120.4
C3 C4 H4A 120.4
C4 C5 C6 120.7(5)
C4 C5 H5 119.6
C6 C5 H5 119.6
C1 C6 C5 119.4(5)
C1 C6 H6 120.3
C5 C6 H6 120.3
C1 N1 N2 112.5(4)
C1 N1 H1 113(4)
N2 N1 H1 105(4)
N1 N2 H2 108(3)
N1 N2 H3 104(4)
H2 N2 H3 99(5)
N1 N2 H4 109(4)
H2 N2 H4 116(5)
H3 N2 H4 120(6)

loop_
_geom_bond_atom_site_label_1
_geom_bond_atom_site_label_2
_geom_bond_distance
C1 C6 1.378(7)
C1 C2 1.383(7)
C1 N1 1.438(6)
C2 C3 1.385(7)
C2 H2A 0.9500
C3 C4 1.382(8)
C3 H3A 0.9500
C4 C5 1.374(8)
C4 H4A 0.9500
C5 C6 1.389(7)
C5 H5 0.9500
C6 H6 0.9500
N1 N2 1.449(6)
N1 H1 0.90(6)
N2 H2 1.04(6)
N2 H3 0.90(7)
N2 H4 0.93(6)

loop_
_geom_hbond_atom_site_label_D
_geom_hbond_atom_site_label_H
_geom_hbond_atom_site_label_A
_geom_hbond_site_symmetry_A
_geom_hbond_distance_DH
_geom_hbond_distance_HA
_geom_hbond_distance_DA
_geom_hbond_angle_DHA
N2 H4 N1 1_655 0.93(6) 2.11(6) 3.031(6) 173(5)
N1 H1 Cl1 1_656 0.90(6) 2.49(6) 3.256(4) 142(5)
N2 H2 Cl1 4_666 1.04(6) 2.04(6) 3.079(4) 176(5)
N2 H3 Cl1 . 0.90(7) 2.35(7) 3.187(5) 154(6)

loop_
_geom_torsion_atom_site_label_1
_geom_torsion_atom_site_label_2
_geom_torsion_atom_site_label_3
_geom_torsion_atom_site_label_4
_geom_torsion
C6 C1 C2 C3 0.2(7)
N1 C1 C2 C3 175.6(4)
C1 C2 C3 C4 -0.1(7)
C2 C3 C4 C5 0.2(7)
C3 C4 C5 C6 -0.5(7)
C2 C1 C6 C5 -0.5(7)
N1 C1 C6 C5 -175.5(4)
C4 C5 C6 C1 0.6(7)
C6 C1 N1 N2 -27.3(6)
C2 C1 N1 N2 157.5(4)

loop_
_cod_related_entry_id
_cod_related_entry_database
_cod_related_entry_code
1 ChemSpider 54924
